data_2201295
loop_
_publ_author_name
'Henderson, Wesley A.'
'Brooks, Neil R.'
'Smyrl, William H.'

_publ_section_title
;
 Polymeric [Li(NO~3~)(monoglyme)]~<i>n~</i>
;
_journal_issue 9
_journal_name_full 'Acta Crystallographica Section E'
_journal_page_first m500
_journal_page_last m501
_journal_paper_doi 10.1107/S160053680201499X
_journal_volume 58
_journal_year 2002
_chemical_formula_iupac '[Li (N O3) (C4 H10 O2)]'
_chemical_formula_moiety 'C4 H10 Li N O5'
_chemical_formula_sum 'C4 H10 Li N O5'
_chemical_formula_weight 159.07
_chemical_name_common 2046
_chemical_name_systematic
;
 ?
;
_space_group_IT_number 152
_symmetry_cell_setting trigonal
_symmetry_space_group_name_Hall 'P 31 2"'
_symmetry_space_group_name_H-M 'P 31 2 1'
_atom_sites_solution_hydrogens geom
_atom_sites_solution_primary direct
_atom_sites_solution_secondary 'difference Fourier synthesis'
_audit_creation_method SHELXL-97
_cell_angle_alpha 90.00
_cell_angle_beta 90.00
_cell_angle_gamma 120.00
_cell_formula_units_Z 6
_cell_length_a 7.4925(5)
_cell_length_b 7.4925(5)
_cell_length_c 23.989(3)
_cell_measurement_reflns_used 2682
_cell_measurement_temperature 173(2)
_cell_measurement_theta_max 23.83
_cell_measurement_theta_min 3.14
_cell_volume 1166.26(18)
_computing_cell_refinement 'SAINT (Bruker, 2000)'
_computing_data_collection 'SMART (Bruker, 2000)'
_computing_data_reduction SAINT
_computing_molecular_graphics 'SHELXTL/PC (Bruker, 1998)'
_computing_publication_material
;
SHELXTL/PC (Bruker, 1998) and PLATON (Spek, 2001)
;
_computing_structure_refinement 'SHELXL97 (Sheldrick, 1997)'
_computing_structure_solution 'SIR92 (Altomare et al., 1993)'
_diffrn_ambient_temperature 173(2)
_diffrn_measured_fraction_theta_full 0.994
_diffrn_measured_fraction_theta_max 0.994
_diffrn_measurement_device_type 'Siemens CCD area-detector'
_diffrn_measurement_method '\f and \w'
_diffrn_radiation_monochromator graphite
_diffrn_radiation_source 'fine-focus sealed tube'
_diffrn_radiation_type MoK\a
_diffrn_radiation_wavelength 0.71073
_diffrn_reflns_av_R_equivalents 0.025
_diffrn_reflns_av_sigmaI/netI 0.0218
_diffrn_reflns_limit_h_max 8
_diffrn_reflns_limit_h_min -8
_diffrn_reflns_limit_k_max 8
_diffrn_reflns_limit_k_min -8
_diffrn_reflns_limit_l_max 25
_diffrn_reflns_limit_l_min -28
_diffrn_reflns_number 5711
_diffrn_reflns_theta_full 25.02
_diffrn_reflns_theta_max 25.02
_diffrn_reflns_theta_min 2.55
_diffrn_standards_decay_% none
_diffrn_standards_number 0
_exptl_absorpt_coefficient_mu 0.122
_exptl_absorpt_correction_T_max 0.846
_exptl_absorpt_correction_T_min 0.716
_exptl_absorpt_correction_type multi-scan
_exptl_absorpt_process_details '(SADABS; Blessing, 1995; Sheldrick, 2000)'
_exptl_crystal_colour colourless
_exptl_crystal_density_diffrn 1.359
_exptl_crystal_density_meas ?
_exptl_crystal_density_method 'not measured'
_exptl_crystal_description block
_exptl_crystal_F_000 504
_exptl_crystal_size_max 0.44
_exptl_crystal_size_mid 0.16
_exptl_crystal_size_min 0.16
_refine_diff_density_max 0.104
_refine_diff_density_min -0.106
_refine_ls_abs_structure_details 'Flack (1983), 0000 Friedel pairs'
_refine_ls_abs_structure_Flack -0.2(11)
_refine_ls_extinction_coef 0.0059(15)
_refine_ls_extinction_expression Fc^*^=kFc[1+0.001xFc^2^\l^3^/sin(2\q)]^-1/4^
_refine_ls_extinction_method SHELXL97
_refine_ls_goodness_of_fit_ref 1.063
_refine_ls_hydrogen_treatment constr
_refine_ls_matrix_type full
_refine_ls_number_parameters 104
_refine_ls_number_reflns 1367
_refine_ls_number_restraints 0
_refine_ls_restrained_S_all 1.063
_refine_ls_R_factor_all 0.0290
_refine_ls_R_factor_gt 0.0247
_refine_ls_shift/su_max <0.001
_refine_ls_shift/su_mean 0.000
_refine_ls_structure_factor_coef Fsqd
_refine_ls_weighting_details 'calc w = 1/[\s^2^(Fo^2^)+(0.0312P)^2^+0.0933P] where P = (Fo^2^+2Fc^2^)/3'
_refine_ls_weighting_scheme calc
_refine_ls_wR_factor_gt 0.0587
_refine_ls_wR_factor_ref 0.0603
_reflns_number_gt 1255
_reflns_number_total 1367
_reflns_threshold_expression I>2\s(I)
_cod_data_source_file bt6184.cif
_cod_data_source_block I
_cod_depositor_comments
;
The following automatic conversions were performed:
'_symmetry_cell_setting' value 'Trigonal' changed to 'trigonal' according
to '/home/saulius/struct/CIF-dictionaries/cif_core.dic' dictionary named
'cif_core.dic' version 2.4.1 from 2010-06-29.

'_geom_bond_publ_flag'
value 'Y' changed to 'y' according to
'/home/saulius/struct/CIF-dictionaries/cif_core.dic' dictionary named
'cif_core.dic' version 2.4.1 from 2010-06-29 (5 times).

Automatic conversion script
Id: cif_fix_enum 1527 2010-12-29 10:47:43Z saulius 

The following automatic conversions were performed:

'_symmetry_cell_setting' value 'Trigonal' changed to 'trigonal'
according to /home/saulius/struct/CIF-dictionaries/cif_core.dic
dictionary named 'cif_core.dic' version 2.4.1 from
2010-06-29.

'_geom_bond_publ_flag' value 'Y' changed to 'y'
according to /home/saulius/struct/CIF-dictionaries/cif_core.dic
dictionary named 'cif_core.dic' version 2.4.1 from 2010-06-29 (5
times).

Automatic conversion script
Id: cif_fix_values 1715 2011-07-08 13:25:40Z adriana 

The following automatic conversions were performed:

'_exptl_crystal_density_meas' value 'not measured' was changed to '?'
- the value is perceived as not measured.

Automatic conversion script
Id: cif_fix_values 3008 2015-01-20 13:52:24Z robertas 

The following automatic conversions were performed:

'_atom_sites_solution_primary' value 'direct methods' was changed to
'direct'.

'_atom_sites_solution_hydrogens' value 'placed geometrically' was
changed to 'geom'.

Automatic conversion script
Id: cif_fix_values 6452 2018-10-05 10:23:21Z andrius 
;
_cod_original_cell_volume 1166.3(2)
_cod_database_code 2201295
_cod_database_fobs_code 2201295

loop_
_symmetry_equiv_pos_as_xyz
'x, y, z'
'-y, x-y, z+1/3'
'-x+y, -x, z+2/3'
'y, x, -z'
'x-y, -y, -z+2/3'
'-x, -x+y, -z+1/3'

loop_
_atom_site_label
_atom_site_fract_x
_atom_site_fract_y
_atom_site_fract_z
_atom_site_U_iso_or_equiv
_atom_site_adp_type
_atom_site_calc_flag
_atom_site_refinement_flags
_atom_site_occupancy
_atom_site_disorder_assembly
_atom_site_disorder_group
_atom_site_type_symbol
Li1 0.0000 -0.1863(4) 0.1667 0.0319(7) Uani d S 1 . . Li
Li2 0.2464(5) 0.2464(5) 0.0000 0.0370(8) Uani d S 1 . . Li
O1 -0.19362(13) -0.48621(14) 0.14834(4) 0.0294(2) Uani d . 1 . . O
C1 -0.4097(2) -0.5737(2) 0.15760(7) 0.0369(4) Uani d . 1 . . C
H1A -0.4372 -0.5854 0.1978 0.055 Uiso calc R 1 . . H
H1B -0.4837 -0.7108 0.1405 0.055 Uiso calc R 1 . . H
H1C -0.4566 -0.4850 0.1408 0.055 Uiso calc R 1 . . H
C2 -0.1143(2) -0.6077(2) 0.17184(7) 0.0336(4) Uani d . 1 . . C
H2A -0.1791 -0.7451 0.1540 0.040 Uiso calc R 1 . . H
H2B -0.1430 -0.6265 0.2123 0.040 Uiso calc R 1 . . H
O2 0.53970(15) 0.35352(14) 0.02001(4) 0.0353(3) Uani d . 1 . . O
C3 0.6403(3) 0.2348(3) 0.02289(7) 0.0453(4) Uani d . 1 . . C
H3A 0.7632 0.3061 0.0464 0.068 Uiso calc R 1 . . H
H3B 0.6808 0.2175 -0.0147 0.068 Uiso calc R 1 . . H
H3C 0.5460 0.0993 0.0389 0.068 Uiso calc R 1 . . H
C4 0.6692(2) 0.5533(2) -0.00218(7) 0.0374(4) Uani d . 1 . . C
H4A 0.7027 0.5438 -0.0416 0.045 Uiso calc R 1 . . H
H4B 0.7995 0.6250 0.0192 0.045 Uiso calc R 1 . . H
N1 0.00426(18) 0.02720(17) 0.08617(5) 0.0275(3) Uani d . 1 . . N
O3 0.14202(16) -0.02032(16) 0.08818(4) 0.0370(3) Uani d . 1 . . O
O4 -0.14688(15) -0.05930(15) 0.11836(4) 0.0347(3) Uani d . 1 . . O
O5 0.01781(18) 0.16051(17) 0.05232(4) 0.0420(3) Uani d . 1 . . O

loop_
_atom_site_aniso_label
_atom_site_aniso_U_11
_atom_site_aniso_U_22
_atom_site_aniso_U_33
_atom_site_aniso_U_12
_atom_site_aniso_U_13
_atom_site_aniso_U_23
Li1 0.0334(19) 0.0281(13) 0.0361(19) 0.0167(9) 0.0013(15) 0.0007(8)
Li2 0.0314(13) 0.0314(13) 0.046(2) 0.0139(16) 0.0026(8) -0.0026(8)
O1 0.0260(5) 0.0254(5) 0.0373(6) 0.0132(4) 0.0005(4) 0.0010(4)
C1 0.0284(8) 0.0364(8) 0.0439(9) 0.0148(7) 0.0011(7) -0.0013(7)
C2 0.0338(9) 0.0240(8) 0.0442(9) 0.0153(7) 0.0001(7) 0.0016(6)
O2 0.0325(6) 0.0327(6) 0.0436(6) 0.0183(5) -0.0010(5) 0.0031(5)
C3 0.0518(10) 0.0477(10) 0.0510(10) 0.0358(9) -0.0008(8) 0.0009(8)
C4 0.0290(8) 0.0338(8) 0.0483(10) 0.0148(7) -0.0006(7) 0.0002(7)
N1 0.0280(6) 0.0265(6) 0.0288(6) 0.0143(5) -0.0009(5) -0.0013(5)
O3 0.0338(6) 0.0436(6) 0.0412(6) 0.0250(5) 0.0008(4) 0.0010(5)
O4 0.0295(6) 0.0364(6) 0.0363(6) 0.0151(5) 0.0080(5) 0.0064(4)
O5 0.0503(7) 0.0450(7) 0.0407(7) 0.0313(6) 0.0100(5) 0.0170(5)

loop_
_atom_type_symbol
_atom_type_description
_atom_type_scat_dispersion_real
_atom_type_scat_dispersion_imag
_atom_type_scat_source
C C 0.0033 0.0016 'International Tables Vol C Tables 4.2.6.8 and 6.1.1.4'
H H 0.0000 0.0000 'International Tables Vol C Tables 4.2.6.8 and 6.1.1.4'
Li Li -0.0003 0.0001 'International Tables Vol C Tables 4.2.6.8 and 6.1.1.4'
N N 0.0061 0.0033 'International Tables Vol C Tables 4.2.6.8 and 6.1.1.4'
O O 0.0106 0.0060 'International Tables Vol C Tables 4.2.6.8 and 6.1.1.4'

loop_
_geom_angle_atom_site_label_1
_geom_angle_atom_site_label_2
_geom_angle_atom_site_label_3
_geom_angle_site_symmetry_1
_geom_angle_site_symmetry_3
_geom_angle
O1 Li1 O1 6 . 82.37(12)
O1 Li1 O4 6 6 97.75(4)
O1 Li1 O4 . 6 158.47(4)
O1 Li1 O4 6 . 158.47(4)
O1 Li1 O4 . . 97.75(4)
O4 Li1 O4 6 . 89.93(13)
O1 Li1 O3 6 6 108.41(6)
O1 Li1 O3 . 6 99.69(6)
O4 Li1 O3 6 6 59.68(6)
O4 Li1 O3 . 6 92.85(10)
O1 Li1 O3 6 . 99.69(6)
O1 Li1 O3 . . 108.41(6)
O4 Li1 O3 6 . 92.85(10)
O4 Li1 O3 . . 59.68(6)
O3 Li1 O3 6 . 142.48(16)
O1 Li1 N1 6 6 108.42(4)
O1 Li1 N1 . 6 129.68(4)
O4 Li1 N1 6 6 30.04(4)
O4 Li1 N1 . 6 88.18(11)
O3 Li1 N1 6 6 30.00(5)
O3 Li1 N1 . 6 117.27(12)
O1 Li1 N1 6 . 129.68(4)
O1 Li1 N1 . . 108.42(4)
O4 Li1 N1 6 . 88.18(11)
O4 Li1 N1 . . 30.04(4)
O3 Li1 N1 6 . 117.27(12)
O3 Li1 N1 . . 30.00(5)
N1 Li1 N1 6 . 101.29(12)
O5 Li2 O5 4 . 105.86(17)
O5 Li2 O2 4 . 108.81(5)
O5 Li2 O2 . . 126.05(5)
O5 Li2 O2 4 4 126.05(5)
O5 Li2 O2 . 4 108.81(5)
O2 Li2 O2 . 4 81.83(15)
O5 Li2 N1 4 4 25.31(5)
O5 Li2 N1 . 4 97.58(13)
O2 Li2 N1 . 4 129.47(4)
O2 Li2 N1 4 4 109.41(4)
O5 Li2 N1 4 . 97.58(13)
O5 Li2 N1 . . 25.31(5)
O2 Li2 N1 . . 109.41(4)
O2 Li2 N1 4 . 129.47(4)
N1 Li2 N1 4 . 100.34(12)
C1 O1 C2 . . 112.55(10)
C1 O1 Li1 . . 119.69(9)
C2 O1 Li1 . . 109.05(9)
O1 C2 C2 . 6 106.87(9)
C4 O2 C3 . . 112.33(11)
C4 O2 Li2 . . 111.77(10)
C3 O2 Li2 . . 125.66(11)
O2 C4 C4 . 4 107.11(9)
O3 N1 O4 . . 119.42(11)
O3 N1 O5 . . 120.24(12)
O4 N1 O5 . . 120.35(11)
O3 N1 Li1 . . 62.32(8)
O4 N1 Li1 . . 58.17(7)
O5 N1 Li1 . . 169.39(10)
O3 N1 Li2 . . 78.66(7)
O4 N1 Li2 . . 161.29(9)
O5 N1 Li2 . . 41.89(6)
Li1 N1 Li2 . . 140.48(6)
N1 O3 Li1 . . 87.69(10)
N1 O4 Li1 . . 91.79(7)
N1 O5 Li2 . . 112.80(9)

loop_
_geom_bond_atom_site_label_1
_geom_bond_atom_site_label_2
_geom_bond_site_symmetry_2
_geom_bond_distance
_geom_bond_publ_flag
Li1 O1 6 2.021(2) ?
Li1 O1 . 2.021(2) y
Li1 O4 6 2.123(2) ?
Li1 O4 . 2.123(2) y
Li1 O3 6 2.2138(14) ?
Li1 O3 . 2.2138(14) y
Li1 N1 6 2.498(2) ?
Li1 N1 . 2.498(2) ?
Li2 O5 4 1.955(2) ?
Li2 O5 . 1.955(2) y
Li2 O2 . 1.985(3) y
Li2 O2 4 1.985(3) ?
Li2 N1 4 2.699(2) ?
Li2 N1 . 2.699(2) ?
O1 C1 . 1.4281(16) ?
O1 C2 . 1.4285(16) ?
C2 C2 6 1.504(3) ?
O2 C4 . 1.4187(18) ?
O2 C3 . 1.4260(18) ?
C4 C4 4 1.509(3) ?
N1 O3 . 1.2498(15) ?
N1 O4 . 1.2510(15) ?
N1 O5 . 1.2514(14) ?
